data_7026044
loop_
_publ_author_name
'Tanabe, Taro'
'Brennessel, William W.'
'Clot, Eric'
'Eisenstein, Odile'
'Jones, William D.'

_publ_section_title
;
 Synthesis, structure, and reductive elimination in the series
 Tp'Rh(PR3)(Ar(F))H; determination of rhodium-carbon bond energies of
 fluoroaryl substituents.
;
_journal_issue 43
_journal_name_full 'Dalton transactions (Cambridge, England : 2003)'
_journal_page_first 10495
_journal_page_last 10509
_journal_paper_doi 10.1039/c0dt00157k
_journal_volume 39
_journal_year 2010
_chemical_formula_moiety 'C24 H35 B F2 N6 P Rh'
_chemical_formula_sum 'C24 H35 B F2 N6 P Rh'
_chemical_formula_weight 590.27
_chemical_name_common jontt03
_chemical_name_systematic
;
?
;
_space_group_IT_number 14
_symmetry_cell_setting monoclinic
_symmetry_space_group_name_Hall '-P 2ybc'
_symmetry_space_group_name_H-M 'P 1 21/c 1'
_atom_sites_solution_hydrogens geom
_atom_sites_solution_primary direct
_atom_sites_solution_secondary difmap
_audit_creation_method SHELXL-97
_cell_angle_alpha 90.00
_cell_angle_beta 92.021(3)
_cell_angle_gamma 90.00
_cell_formula_units_Z 4
_cell_length_a 10.4449(16)
_cell_length_b 14.597(2)
_cell_length_c 17.499(3)
_cell_measurement_reflns_used 3865
_cell_measurement_temperature 100.0(1)
_cell_measurement_theta_max 29.04
_cell_measurement_theta_min 2.40
_cell_volume 2666.3(7)
_computing_cell_refinement 'SAINT (Bruker, 2008)'
_computing_data_collection 'APEX2 (Bruker, 2009)'
_computing_data_reduction 'SAINT (Bruker, 2008)'
_computing_molecular_graphics 'SHELXTL (Sheldrick, 2008)'
_computing_publication_material 'SHELXTL (Sheldrick, 2008)'
_computing_structure_refinement 'SHELXL-97 (Sheldrick, 2008)'
_computing_structure_solution 'SIR97 (Altomare et al., 1999)'
_diffrn_ambient_temperature 100.0(1)
_diffrn_measured_fraction_theta_full 1.000
_diffrn_measured_fraction_theta_max 1.000
_diffrn_measurement_device_type 'Bruker SMART APEX II CCD Platform'
_diffrn_measurement_method 'area detector, \w scans per \f'
_diffrn_radiation_monochromator graphite
_diffrn_radiation_source 'fine-focus sealed tube'
_diffrn_radiation_type MoK\a
_diffrn_radiation_wavelength 0.71073
_diffrn_reflns_av_R_equivalents 0.1125
_diffrn_reflns_av_sigmaI/netI 0.0840
_diffrn_reflns_limit_h_max 14
_diffrn_reflns_limit_h_min -14
_diffrn_reflns_limit_k_max 20
_diffrn_reflns_limit_k_min -20
_diffrn_reflns_limit_l_max 24
_diffrn_reflns_limit_l_min -24
_diffrn_reflns_number 42567
_diffrn_reflns_theta_full 30.51
_diffrn_reflns_theta_max 30.51
_diffrn_reflns_theta_min 1.82
_diffrn_standards_number 0
_exptl_absorpt_coefficient_mu 0.739
_exptl_absorpt_correction_T_max 0.9433
_exptl_absorpt_correction_T_min 0.8785
_exptl_absorpt_correction_type multi-scan
_exptl_absorpt_process_details 'SADABS (Sheldrick, 2008)'
_exptl_crystal_colour colorless
_exptl_crystal_density_diffrn 1.470
_exptl_crystal_density_method 'not measured'
_exptl_crystal_description block
_exptl_crystal_F_000 1216
_exptl_crystal_size_max 0.18
_exptl_crystal_size_mid 0.14
_exptl_crystal_size_min 0.08
_refine_diff_density_max 1.270
_refine_diff_density_min -0.632
_refine_diff_density_rms 0.117
_refine_ls_extinction_method none
_refine_ls_goodness_of_fit_ref 0.995
_refine_ls_hydrogen_treatment mixed
_refine_ls_matrix_type full
_refine_ls_number_parameters 332
_refine_ls_number_reflns 8144
_refine_ls_number_restraints 0
_refine_ls_restrained_S_all 0.995
_refine_ls_R_factor_all 0.1055
_refine_ls_R_factor_gt 0.0488
_refine_ls_shift/su_max 0.001
_refine_ls_shift/su_mean 0.000
_refine_ls_structure_factor_coef Fsqd
_refine_ls_weighting_details 'calc w=1/[\s^2^(Fo^2^)+(0.0438P)^2^+1.4662P] where P=(Fo^2^+2Fc^2^)/3'
_refine_ls_weighting_scheme calc
_refine_ls_wR_factor_gt 0.0954
_refine_ls_wR_factor_ref 0.1167
_reflns_number_gt 4948
_reflns_number_total 8144
_reflns_threshold_expression >2sigma(I)
_cod_data_source_file c0dt00157k.txt
_cod_data_source_block jontt03_cmpd3g
_cod_original_cell_volume 2666.4(7)
_cod_database_code 7026044

loop_
_symmetry_equiv_pos_as_xyz
'x, y, z'
'-x, y+1/2, -z+1/2'
'-x, -y, -z'
'x, -y-1/2, z-1/2'

loop_
_atom_site_label
_atom_site_type_symbol
_atom_site_fract_x
_atom_site_fract_y
_atom_site_fract_z
_atom_site_U_iso_or_equiv
_atom_site_adp_type
_atom_site_occupancy
_atom_site_symmetry_multiplicity
_atom_site_calc_flag
_atom_site_refinement_flags
Rh1 Rh 0.75990(3) 0.30553(2) 0.975685(15) 0.02227(8) Uani 1 1 d .
H1 H 0.664(4) 0.283(3) 1.029(2) 0.045(13) Uiso 1 1 d .
N1 N 0.8920(3) 0.3378(2) 0.87986(16) 0.0246(6) Uani 1 1 d .
N2 N 0.8490(3) 0.4044(2) 0.83030(15) 0.0245(6) Uani 1 1 d .
N3 N 0.6121(3) 0.3019(2) 0.89103(16) 0.0239(6) Uani 1 1 d .
N4 N 0.6166(3) 0.3620(2) 0.83165(17) 0.0275(7) Uani 1 1 d .
N5 N 0.7124(3) 0.4495(2) 0.97955(16) 0.0246(6) Uani 1 1 d .
N6 N 0.6987(3) 0.4937(2) 0.91019(16) 0.0255(6) Uani 1 1 d .
B1 B 0.7127(4) 0.4413(3) 0.8348(2) 0.0278(9) Uani 1 1 d .
H1B H 0.691(4) 0.488(3) 0.789(2) 0.033 Uiso 1 1 d .
C1 C 1.0099(3) 0.3152(3) 0.85775(19) 0.0242(7) Uani 1 1 d .
C2 C 1.0419(4) 0.3685(3) 0.7951(2) 0.0293(8) Uani 1 1 d .
H2 H 1.1202 0.3670 0.7691 0.035 Uiso 1 1 calc R
C3 C 0.9381(4) 0.4235(3) 0.77852(19) 0.0273(8) Uani 1 1 d .
C4 C 0.5104(4) 0.2472(3) 0.8780(2) 0.0313(9) Uani 1 1 d .
C5 C 0.4502(4) 0.2727(3) 0.8092(2) 0.0336(9) Uani 1 1 d .
H5 H 0.3757 0.2456 0.7862 0.040 Uiso 1 1 calc R
C6 C 0.5187(4) 0.3446(3) 0.7809(2) 0.0316(9) Uani 1 1 d .
C7 C 0.6744(3) 0.5084(3) 1.0317(2) 0.0285(8) Uani 1 1 d .
C8 C 0.6410(4) 0.5907(3) 0.9976(2) 0.0322(9) Uani 1 1 d .
H8 H 0.6133 0.6446 1.0226 0.039 Uiso 1 1 calc R
C9 C 0.6557(4) 0.5796(3) 0.9215(2) 0.0292(8) Uani 1 1 d .
C10 C 1.0878(4) 0.2418(3) 0.8948(2) 0.0325(9) Uani 1 1 d .
H10A H 1.0319 0.2008 0.9229 0.049 Uiso 1 1 calc R
H10B H 1.1516 0.2691 0.9303 0.049 Uiso 1 1 calc R
H10C H 1.1314 0.2067 0.8556 0.049 Uiso 1 1 calc R
C11 C 0.9195(4) 0.4939(3) 0.7175(2) 0.0341(9) Uani 1 1 d .
H11A H 0.8385 0.4824 0.6892 0.051 Uiso 1 1 calc R
H11B H 0.9904 0.4907 0.6824 0.051 Uiso 1 1 calc R
H11C H 0.9173 0.5549 0.7408 0.051 Uiso 1 1 calc R
C12 C 0.4723(4) 0.1737(3) 0.9317(2) 0.0371(10) Uani 1 1 d .
H12A H 0.5040 0.1888 0.9836 0.056 Uiso 1 1 calc R
H12B H 0.5091 0.1152 0.9160 0.056 Uiso 1 1 calc R
H12C H 0.3787 0.1687 0.9310 0.056 Uiso 1 1 calc R
C13 C 0.4975(4) 0.3985(3) 0.7094(2) 0.0419(11) Uani 1 1 d .
H13A H 0.4834 0.4630 0.7223 0.063 Uiso 1 1 calc R
H13B H 0.4221 0.3747 0.6809 0.063 Uiso 1 1 calc R
H13C H 0.5729 0.3933 0.6779 0.063 Uiso 1 1 calc R
C14 C 0.6668(4) 0.4855(3) 1.1142(2) 0.0328(9) Uani 1 1 d .
H14A H 0.6433 0.4209 1.1197 0.049 Uiso 1 1 calc R
H14B H 0.6018 0.5241 1.1373 0.049 Uiso 1 1 calc R
H14C H 0.7502 0.4965 1.1400 0.049 Uiso 1 1 calc R
C15 C 0.6319(4) 0.6465(3) 0.8576(2) 0.0404(10) Uani 1 1 d .
H15A H 0.5684 0.6210 0.8209 0.061 Uiso 1 1 calc R
H15B H 0.7121 0.6579 0.8318 0.061 Uiso 1 1 calc R
H15C H 0.5997 0.7041 0.8782 0.061 Uiso 1 1 calc R
C16 C 0.7757(3) 0.1692(3) 0.9616(2) 0.0262(8) Uani 1 1 d .
C17 C 0.7650(4) 0.1018(3) 1.0164(2) 0.0311(9) Uani 1 1 d .
F1 F 0.7536(2) 0.12851(16) 1.09184(12) 0.0411(6) Uani 1 1 d .
C18 C 0.7599(4) 0.0095(3) 1.0042(2) 0.0388(10) Uani 1 1 d .
H18 H 0.7532 -0.0319 1.0457 0.047 Uiso 1 1 calc R
C19 C 0.7646(4) -0.0225(3) 0.9297(2) 0.0370(10) Uani 1 1 d .
H19 H 0.7605 -0.0861 0.9182 0.044 Uiso 1 1 calc R
C20 C 0.7754(4) 0.0417(3) 0.8738(2) 0.0309(8) Uani 1 1 d .
F2 F 0.7769(2) 0.01241(16) 0.79920(13) 0.0410(6) Uani 1 1 d .
C21 C 0.7822(3) 0.1337(3) 0.8875(2) 0.0265(8) Uani 1 1 d .
H21 H 0.7915 0.1745 0.8458 0.032 Uiso 1 1 calc R
P1 P 0.90445(9) 0.30736(7) 1.07473(5) 0.02468(19) Uani 1 1 d .
C22 C 1.0020(4) 0.4098(3) 1.0753(2) 0.0329(9) Uani 1 1 d .
H22A H 1.0637 0.4077 1.1188 0.049 Uiso 1 1 calc R
H22B H 0.9470 0.4638 1.0800 0.049 Uiso 1 1 calc R
H22C H 1.0481 0.4135 1.0276 0.049 Uiso 1 1 calc R
C23 C 0.8465(4) 0.3024(3) 1.17209(19) 0.0340(9) Uani 1 1 d .
H23A H 0.9194 0.2962 1.2085 0.051 Uiso 1 1 calc R
H23B H 0.7893 0.2497 1.1769 0.051 Uiso 1 1 calc R
H23C H 0.7996 0.3588 1.1830 0.051 Uiso 1 1 calc R
C24 C 1.0265(4) 0.2190(3) 1.0829(2) 0.0370(10) Uani 1 1 d .
H24A H 1.0670 0.2207 1.1343 0.055 Uiso 1 1 calc R
H24B H 1.0915 0.2298 1.0448 0.055 Uiso 1 1 calc R
H24C H 0.9871 0.1589 1.0740 0.055 Uiso 1 1 calc R

loop_
_atom_site_aniso_label
_atom_site_aniso_U_11
_atom_site_aniso_U_22
_atom_site_aniso_U_33
_atom_site_aniso_U_23
_atom_site_aniso_U_13
_atom_site_aniso_U_12
Rh1 0.02383(13) 0.02462(14) 0.01830(12) -0.00072(13) -0.00029(9) -0.00042(13)
N1 0.0261(16) 0.0279(16) 0.0196(14) 0.0012(12) -0.0033(12) 0.0025(13)
N2 0.0261(15) 0.0311(17) 0.0163(13) 0.0013(12) -0.0007(11) -0.0016(13)
N3 0.0235(14) 0.0240(15) 0.0241(14) -0.0035(13) -0.0015(11) -0.0013(13)
N4 0.0224(16) 0.0374(19) 0.0223(15) -0.0022(14) -0.0050(12) 0.0048(13)
N5 0.0260(15) 0.0287(17) 0.0189(13) -0.0006(12) -0.0037(11) 0.0016(13)
N6 0.0278(16) 0.0262(16) 0.0224(14) 0.0009(12) -0.0024(12) 0.0018(13)
B1 0.031(2) 0.032(2) 0.0202(19) 0.0007(17) -0.0010(16) 0.0033(18)
C1 0.0209(16) 0.028(2) 0.0234(16) -0.0079(15) -0.0019(13) -0.0009(15)
C2 0.029(2) 0.037(2) 0.0222(17) -0.0038(16) 0.0028(15) -0.0066(16)
C3 0.030(2) 0.032(2) 0.0193(16) -0.0020(15) -0.0019(14) -0.0064(16)
C4 0.0257(19) 0.034(2) 0.034(2) -0.0115(17) -0.0007(16) 0.0022(16)
C5 0.0252(19) 0.042(2) 0.033(2) -0.0140(18) -0.0037(16) -0.0010(17)
C6 0.0261(19) 0.043(2) 0.0246(18) -0.0087(17) -0.0064(15) 0.0090(17)
C7 0.0236(19) 0.031(2) 0.0305(19) -0.0046(16) -0.0006(15) 0.0018(15)
C8 0.032(2) 0.029(2) 0.035(2) -0.0077(17) -0.0005(16) 0.0066(17)
C9 0.0265(19) 0.031(2) 0.0302(19) 0.0033(16) -0.0019(15) 0.0016(16)
C10 0.030(2) 0.037(2) 0.031(2) 0.0034(17) 0.0028(16) 0.0067(17)
C11 0.039(2) 0.042(2) 0.0204(17) 0.0049(17) -0.0011(16) -0.0056(19)
C12 0.028(2) 0.031(2) 0.052(3) -0.0053(19) 0.0009(18) -0.0028(16)
C13 0.039(2) 0.059(3) 0.026(2) -0.008(2) -0.0064(17) 0.011(2)
C14 0.032(2) 0.037(2) 0.0291(19) -0.0060(17) 0.0013(16) 0.0067(17)
C15 0.046(3) 0.034(2) 0.041(2) 0.0060(19) -0.002(2) 0.010(2)
C16 0.0220(18) 0.028(2) 0.0283(19) 0.0010(14) -0.0013(14) -0.0033(14)
C17 0.036(2) 0.031(2) 0.0269(19) -0.0002(16) -0.0023(16) -0.0009(17)
F1 0.0591(16) 0.0381(14) 0.0262(12) 0.0038(10) 0.0013(11) -0.0076(12)
C18 0.049(3) 0.031(2) 0.035(2) 0.0070(18) -0.0106(19) -0.0029(19)
C19 0.040(2) 0.025(2) 0.044(2) -0.0057(18) -0.0078(19) -0.0029(18)
C20 0.027(2) 0.034(2) 0.0314(19) -0.0122(17) -0.0014(15) 0.0003(16)
F2 0.0450(14) 0.0421(14) 0.0358(13) -0.0184(11) 0.0017(11) -0.0016(11)
C21 0.0214(18) 0.0268(19) 0.0313(19) -0.0012(16) -0.0002(15) -0.0016(15)
P1 0.0270(5) 0.0272(5) 0.0196(4) -0.0005(4) -0.0025(3) 0.0007(4)
C22 0.032(2) 0.038(2) 0.0288(19) -0.0010(17) -0.0046(16) -0.0056(18)
C23 0.041(2) 0.041(2) 0.0197(16) 0.0017(18) -0.0029(15) 0.004(2)
C24 0.039(2) 0.044(3) 0.0283(19) 0.0012(18) -0.0033(17) 0.0081(19)

loop_
_atom_type_symbol
_atom_type_description
_atom_type_scat_dispersion_real
_atom_type_scat_dispersion_imag
_atom_type_scat_source
C C 0.0033 0.0016 'International Tables Vol C Tables 4.2.6.8 and 6.1.1.4'
H H 0.0000 0.0000 'International Tables Vol C Tables 4.2.6.8 and 6.1.1.4'
B B 0.0013 0.0007 'International Tables Vol C Tables 4.2.6.8 and 6.1.1.4'
N N 0.0061 0.0033 'International Tables Vol C Tables 4.2.6.8 and 6.1.1.4'
F F 0.0171 0.0103 'International Tables Vol C Tables 4.2.6.8 and 6.1.1.4'
P P 0.1023 0.0942 'International Tables Vol C Tables 4.2.6.8 and 6.1.1.4'
Rh Rh -1.1178 0.9187 'International Tables Vol C Tables 4.2.6.8 and 6.1.1.4'

loop_
_geom_angle_atom_site_label_1
_geom_angle_atom_site_label_2
_geom_angle_atom_site_label_3
_geom_angle
C16 Rh1 N3 87.11(13)
C16 Rh1 N5 170.15(13)
N3 Rh1 N5 83.29(11)
C16 Rh1 P1 92.88(11)
N3 Rh1 P1 174.65(8)
N5 Rh1 P1 96.47(8)
C16 Rh1 N1 93.46(13)
N3 Rh1 N1 86.25(11)
N5 Rh1 N1 88.15(11)
P1 Rh1 N1 99.09(8)
C16 Rh1 H1 85.3(17)
N3 Rh1 H1 86.9(17)
N5 Rh1 H1 92.0(16)
P1 Rh1 H1 87.8(17)
N1 Rh1 H1 173.0(17)
C1 N1 N2 105.9(3)
C1 N1 Rh1 138.8(2)
N2 N1 Rh1 115.1(2)
C3 N2 N1 110.7(3)
C3 N2 B1 128.9(3)
N1 N2 B1 120.2(3)
C4 N3 N4 107.6(3)
C4 N3 Rh1 133.8(3)
N4 N3 Rh1 118.5(2)
C6 N4 N3 109.5(3)
C6 N4 B1 130.1(3)
N3 N4 B1 120.0(3)
C7 N5 N6 106.2(3)
C7 N5 Rh1 136.6(3)
N6 N5 Rh1 116.4(2)
C9 N6 N5 109.3(3)
C9 N6 B1 129.1(3)
N5 N6 B1 120.9(3)
N2 B1 N4 110.1(3)
N2 B1 N6 109.7(3)
N4 B1 N6 109.0(3)
N2 B1 H1B 111(2)
N4 B1 H1B 110(2)
N6 B1 H1B 107(2)
N1 C1 C2 109.7(3)
N1 C1 C10 123.1(3)
C2 C1 C10 127.2(3)
C3 C2 C1 106.4(3)
C3 C2 H2 126.8
C1 C2 H2 126.8
N2 C3 C2 107.2(3)
N2 C3 C11 123.2(3)
C2 C3 C11 129.6(3)
N3 C4 C5 108.6(4)
N3 C4 C12 123.2(4)
C5 C4 C12 128.1(4)
C6 C5 C4 107.0(3)
C6 C5 H5 126.5
C4 C5 H5 126.5
N4 C6 C5 107.3(3)
N4 C6 C13 122.6(4)
C5 C6 C13 130.1(4)
N5 C7 C8 110.1(3)
N5 C7 C14 123.5(3)
C8 C7 C14 126.4(4)
C9 C8 C7 106.6(3)
C9 C8 H8 126.7
C7 C8 H8 126.7
N6 C9 C8 107.7(3)
N6 C9 C15 122.9(3)
C8 C9 C15 129.4(4)
C1 C10 H10A 109.5
C1 C10 H10B 109.5
H10A C10 H10B 109.5
C1 C10 H10C 109.5
H10A C10 H10C 109.5
H10B C10 H10C 109.5
C3 C11 H11A 109.5
C3 C11 H11B 109.5
H11A C11 H11B 109.5
C3 C11 H11C 109.5
H11A C11 H11C 109.5
H11B C11 H11C 109.5
C4 C12 H12A 109.5
C4 C12 H12B 109.5
H12A C12 H12B 109.5
C4 C12 H12C 109.5
H12A C12 H12C 109.5
H12B C12 H12C 109.5
C6 C13 H13A 109.5
C6 C13 H13B 109.5
H13A C13 H13B 109.5
C6 C13 H13C 109.5
H13A C13 H13C 109.5
H13B C13 H13C 109.5
C7 C14 H14A 109.5
C7 C14 H14B 109.5
H14A C14 H14B 109.5
C7 C14 H14C 109.5
H14A C14 H14C 109.5
H14B C14 H14C 109.5
C9 C15 H15A 109.5
C9 C15 H15B 109.5
H15A C15 H15B 109.5
C9 C15 H15C 109.5
H15A C15 H15C 109.5
H15B C15 H15C 109.5
C17 C16 C21 112.8(3)
C17 C16 Rh1 127.6(3)
C21 C16 Rh1 119.1(3)
C18 C17 C16 126.8(4)
C18 C17 F1 115.0(3)
C16 C17 F1 118.2(3)
C17 C18 C19 118.5(4)
C17 C18 H18 120.8
C19 C18 H18 120.8
C20 C19 C18 116.7(4)
C20 C19 H19 121.6
C18 C19 H19 121.6
C19 C20 C21 123.8(4)
C19 C20 F2 118.1(3)
C21 C20 F2 118.1(4)
C20 C21 C16 121.5(4)
C20 C21 H21 119.3
C16 C21 H21 119.3
C22 P1 C24 101.1(2)
C22 P1 C23 103.40(19)
C24 P1 C23 98.83(19)
C22 P1 Rh1 112.05(13)
C24 P1 Rh1 120.05(14)
C23 P1 Rh1 118.67(13)
P1 C22 H22A 109.5
P1 C22 H22B 109.5
H22A C22 H22B 109.5
P1 C22 H22C 109.5
H22A C22 H22C 109.5
H22B C22 H22C 109.5
P1 C23 H23A 109.5
P1 C23 H23B 109.5
H23A C23 H23B 109.5
P1 C23 H23C 109.5
H23A C23 H23C 109.5
H23B C23 H23C 109.5
P1 C24 H24A 109.5
P1 C24 H24B 109.5
H24A C24 H24B 109.5
P1 C24 H24C 109.5
H24A C24 H24C 109.5
H24B C24 H24C 109.5

loop_
_geom_bond_atom_site_label_1
_geom_bond_atom_site_label_2
_geom_bond_distance
Rh1 C16 2.013(4)
Rh1 N3 2.102(3)
Rh1 N5 2.161(3)
Rh1 P1 2.2582(9)
Rh1 N1 2.258(3)
Rh1 H1 1.44(4)
N1 C1 1.345(4)
N1 N2 1.369(4)
N2 C3 1.350(4)
N2 B1 1.527(5)
N3 C4 1.342(5)
N3 N4 1.363(4)
N4 C6 1.355(5)
N4 B1 1.531(5)
N5 C7 1.325(5)
N5 N6 1.378(4)
N6 C9 1.349(5)
N6 B1 1.537(5)
B1 H1B 1.07(4)
C1 C2 1.394(5)
C1 C10 1.481(5)
C2 C3 1.372(5)
C2 H2 0.9500
C3 C11 1.489(5)
C4 C5 1.388(5)
C4 C12 1.490(6)
C5 C6 1.372(6)
C5 H5 0.9500
C6 C13 1.488(5)
C7 C8 1.381(5)
C7 C14 1.486(5)
C8 C9 1.357(5)
C8 H8 0.9500
C9 C15 1.498(5)
C10 H10A 0.9800
C10 H10B 0.9800
C10 H10C 0.9800
C11 H11A 0.9800
C11 H11B 0.9800
C11 H11C 0.9800
C12 H12A 0.9800
C12 H12B 0.9800
C12 H12C 0.9800
C13 H13A 0.9800
C13 H13B 0.9800
C13 H13C 0.9800
C14 H14A 0.9800
C14 H14B 0.9800
C14 H14C 0.9800
C15 H15A 0.9800
C15 H15B 0.9800
C15 H15C 0.9800
C16 C17 1.381(5)
C16 C21 1.400(5)
C17 C18 1.365(6)
C17 F1 1.387(4)
C18 C19 1.386(6)
C18 H18 0.9500
C19 C20 1.363(6)
C19 H19 0.9500
C20 C21 1.365(5)
C20 F2 1.374(4)
C21 H21 0.9500
P1 C22 1.809(4)
P1 C24 1.816(4)
P1 C23 1.830(4)
C22 H22A 0.9800
C22 H22B 0.9800
C22 H22C 0.9800
C23 H23A 0.9800
C23 H23B 0.9800
C23 H23C 0.9800
C24 H24A 0.9800
C24 H24B 0.9800
C24 H24C 0.9800

loop_
_geom_torsion_atom_site_label_1
_geom_torsion_atom_site_label_2
_geom_torsion_atom_site_label_3
_geom_torsion_atom_site_label_4
_geom_torsion
C16 Rh1 N1 C1 -52.3(4)
N3 Rh1 N1 C1 -139.2(4)
N5 Rh1 N1 C1 137.5(4)
P1 Rh1 N1 C1 41.2(4)
C16 Rh1 N1 N2 133.8(2)
N3 Rh1 N1 N2 47.0(2)
N5 Rh1 N1 N2 -36.4(2)
P1 Rh1 N1 N2 -132.7(2)
C1 N1 N2 C3 -0.2(4)
Rh1 N1 N2 C3 175.6(2)
C1 N1 N2 B1 175.3(3)
Rh1 N1 N2 B1 -8.9(4)
C16 Rh1 N3 C4 45.4(3)
N5 Rh1 N3 C4 -132.4(3)
P1 Rh1 N3 C4 -44.7(12)
N1 Rh1 N3 C4 139.0(3)
C16 Rh1 N3 N4 -129.9(3)
N5 Rh1 N3 N4 52.3(2)
P1 Rh1 N3 N4 140.0(9)
N1 Rh1 N3 N4 -36.2(2)
C4 N3 N4 C6 -0.7(4)
Rh1 N3 N4 C6 175.7(2)
C4 N3 N4 B1 172.4(3)
Rh1 N3 N4 B1 -11.1(4)
C16 Rh1 N5 C7 108.4(8)
N3 Rh1 N5 C7 121.6(4)
P1 Rh1 N5 C7 -53.0(4)
N1 Rh1 N5 C7 -152.0(4)
C16 Rh1 N5 N6 -60.1(8)
N3 Rh1 N5 N6 -46.9(2)
P1 Rh1 N5 N6 138.5(2)
N1 Rh1 N5 N6 39.5(2)
C7 N5 N6 C9 1.6(4)
Rh1 N5 N6 C9 173.4(2)
C7 N5 N6 B1 -169.9(3)
Rh1 N5 N6 B1 1.9(4)
C3 N2 B1 N4 121.5(4)
N1 N2 B1 N4 -53.1(4)
C3 N2 B1 N6 -118.6(4)
N1 N2 B1 N6 66.8(4)
C6 N4 B1 N2 -120.3(4)
N3 N4 B1 N2 68.2(4)
C6 N4 B1 N6 119.4(4)
N3 N4 B1 N6 -52.2(4)
C9 N6 B1 N2 126.9(4)
N5 N6 B1 N2 -63.5(4)
C9 N6 B1 N4 -112.5(4)
N5 N6 B1 N4 57.1(4)
N2 N1 C1 C2 0.9(4)
Rh1 N1 C1 C2 -173.4(3)
N2 N1 C1 C10 -177.1(3)
Rh1 N1 C1 C10 8.7(6)
N1 C1 C2 C3 -1.2(4)
C10 C1 C2 C3 176.7(4)
N1 N2 C3 C2 -0.5(4)
B1 N2 C3 C2 -175.5(3)
N1 N2 C3 C11 -179.4(3)
B1 N2 C3 C11 5.6(6)
C1 C2 C3 N2 1.0(4)
C1 C2 C3 C11 179.8(4)
N4 N3 C4 C5 0.4(4)
Rh1 N3 C4 C5 -175.2(3)
N4 N3 C4 C12 -178.5(3)
Rh1 N3 C4 C12 5.9(6)
N3 C4 C5 C6 0.1(4)
C12 C4 C5 C6 178.9(4)
N3 N4 C6 C5 0.8(4)
B1 N4 C6 C5 -171.5(4)
N3 N4 C6 C13 -179.8(3)
B1 N4 C6 C13 8.0(6)
C4 C5 C6 N4 -0.5(4)
C4 C5 C6 C13 -179.9(4)
N6 N5 C7 C8 -2.2(4)
Rh1 N5 C7 C8 -171.5(3)
N6 N5 C7 C14 176.2(3)
Rh1 N5 C7 C14 7.0(6)
N5 C7 C8 C9 2.0(5)
C14 C7 C8 C9 -176.4(4)
N5 N6 C9 C8 -0.3(4)
B1 N6 C9 C8 170.2(4)
N5 N6 C9 C15 179.3(3)
B1 N6 C9 C15 -10.1(6)
C7 C8 C9 N6 -1.0(4)
C7 C8 C9 C15 179.4(4)
N3 Rh1 C16 C17 -122.7(3)
N5 Rh1 C16 C17 -109.6(8)
P1 Rh1 C16 C17 52.0(3)
N1 Rh1 C16 C17 151.3(3)
N3 Rh1 C16 C21 48.4(3)
N5 Rh1 C16 C21 61.5(9)
P1 Rh1 C16 C21 -136.9(3)
N1 Rh1 C16 C21 -37.6(3)
C21 C16 C17 C18 -0.5(6)
Rh1 C16 C17 C18 171.1(3)
C21 C16 C17 F1 -177.9(3)
Rh1 C16 C17 F1 -6.4(5)
C16 C17 C18 C19 -0.5(7)
F1 C17 C18 C19 177.0(4)
C17 C18 C19 C20 0.6(6)
C18 C19 C20 C21 0.3(6)
C18 C19 C20 F2 -178.3(3)
C19 C20 C21 C16 -1.4(6)
F2 C20 C21 C16 177.2(3)
C17 C16 C21 C20 1.4(5)
Rh1 C16 C21 C20 -171.0(3)
C16 Rh1 P1 C22 144.18(18)
N3 Rh1 P1 C22 -126.0(10)
N5 Rh1 P1 C22 -38.94(17)
N1 Rh1 P1 C22 50.21(17)
C16 Rh1 P1 C24 25.8(2)
N3 Rh1 P1 C24 115.7(10)
N5 Rh1 P1 C24 -157.28(19)
N1 Rh1 P1 C24 -68.12(19)
C16 Rh1 P1 C23 -95.39(19)
N3 Rh1 P1 C23 -5.6(10)
N5 Rh1 P1 C23 81.49(18)
N1 Rh1 P1 C23 170.64(18)
